data_1503804
loop_
_publ_author_name
'Liu, Gang'
'Romo, Daniel'

_publ_section_title
;
 Enantioselective synthesis of schulzeines B and C via a
 beta-lactone-derived surrogate for bishomoserine aldehyde.
;
_journal_issue 5
_journal_name_full 'Organic letters'
_journal_page_first 1143
_journal_page_last 1146
_journal_paper_doi 10.1021/ol802992m
_journal_volume 11
_journal_year 2009
_chemical_absolute_configuration ad
_chemical_formula_sum 'C15 H18 N4 O3'
_chemical_formula_weight 302.33
_chemical_name_systematic
;
 ?
;
_space_group_IT_number 4
_symmetry_cell_setting monoclinic
_symmetry_space_group_name_Hall 'P 2yb'
_symmetry_space_group_name_H-M 'P 1 21 1'
_atom_sites_solution_hydrogens geom
_atom_sites_solution_primary direct
_atom_sites_solution_secondary difmap
_audit_creation_method SHELXL-97
_cell_angle_alpha 90.00
_cell_angle_beta 95.618(2)
_cell_angle_gamma 90.00
_cell_formula_units_Z 2
_cell_length_a 7.6675(3)
_cell_length_b 9.3748(3)
_cell_length_c 10.1892(4)
_cell_measurement_reflns_used 7271
_cell_measurement_temperature 110(2)
_cell_measurement_theta_max 62.49
_cell_measurement_theta_min 4.36
_cell_volume 728.89(5)
_computing_cell_refinement
;
  CELL-NOW (Sheldrick, 2003) and SAINT (BRUKER-NONIUS, 2003)
;
_computing_data_collection 'FRAMBO (BRUKER-NONIUS, 2003)'
_computing_data_reduction 'Bruker SAINT'
_computing_molecular_graphics 'X-SEED (Barbour, 2001)'
_computing_publication_material 'Bruker SHELXTL'
_computing_structure_refinement 'SHELXL-97 (Sheldrick, 1997)'
_computing_structure_solution 'SHELXS-97 (Sheldrick, 1990)'
_diffrn_ambient_temperature 110(2)
_diffrn_measured_fraction_theta_full 0.986
_diffrn_measured_fraction_theta_max 0.986
_diffrn_measurement_device_type 'BRUKER GADDS D8 Discover'
_diffrn_measurement_method 'phi and omega scans'
_diffrn_radiation_monochromator graphite
_diffrn_radiation_source 'fine-focus sealed tube'
_diffrn_radiation_type CuK\a
_diffrn_radiation_wavelength 1.54178
_diffrn_reflns_av_R_equivalents 0.0000
_diffrn_reflns_av_sigmaI/netI 0.0598
_diffrn_reflns_limit_h_max 8
_diffrn_reflns_limit_h_min -8
_diffrn_reflns_limit_k_max 10
_diffrn_reflns_limit_k_min -10
_diffrn_reflns_limit_l_max 11
_diffrn_reflns_limit_l_min -11
_diffrn_reflns_number 8056
_diffrn_reflns_theta_full 62.66
_diffrn_reflns_theta_max 62.66
_diffrn_reflns_theta_min 4.36
_exptl_absorpt_coefficient_mu 0.813
_exptl_absorpt_correction_T_max 0.9453
_exptl_absorpt_correction_T_min 0.7639
_exptl_absorpt_correction_type multi-scan
_exptl_absorpt_process_details 'SADABS; (Sheldrick, 2006)'
_exptl_crystal_colour colorless
_exptl_crystal_density_diffrn 1.378
_exptl_crystal_density_method 'not measured'
_exptl_crystal_description block
_exptl_crystal_F_000 320
_exptl_crystal_size_max 0.35
_exptl_crystal_size_mid 0.30
_exptl_crystal_size_min 0.07
_refine_diff_density_max 0.234
_refine_diff_density_min -0.214
_refine_diff_density_rms 0.055
_refine_ls_abs_structure_details 'Flack H D (1983), Acta Cryst. A39, 876-881'
_refine_ls_abs_structure_Flack -0.10(13)
_refine_ls_extinction_coef 0.0871(18)
_refine_ls_extinction_expression Fc^*^=kFc[1+0.001xFc^2^\l^3^/sin(2\q)]^-1/4^
_refine_ls_extinction_method SHELXL
_refine_ls_goodness_of_fit_ref 1.151
_refine_ls_hydrogen_treatment constr
_refine_ls_matrix_type full
_refine_ls_number_parameters 202
_refine_ls_number_reflns 8056
_refine_ls_number_restraints 1
_refine_ls_restrained_S_all 1.151
_refine_ls_R_factor_all 0.0427
_refine_ls_R_factor_gt 0.0422
_refine_ls_shift/su_max 0.000
_refine_ls_shift/su_mean 0.000
_refine_ls_structure_factor_coef Fsqd
_refine_ls_weighting_details 'calc w=1/[\s^2^(Fo^2^)+(0.0518P)^2^+0.0482P] where P=(Fo^2^+2Fc^2^)/3'
_refine_ls_weighting_scheme calc
_refine_ls_wR_factor_gt 0.1010
_refine_ls_wR_factor_ref 0.1021
_reflns_number_gt 7914
_reflns_number_total 8056
_reflns_threshold_expression >2sigma(I)
_cod_data_source_file ol802992m_si_004.cif
_cod_data_source_block drb11080g
_cod_depositor_comments
;
The following automatic conversions were performed:

'_symmetry_cell_setting' value 'Monoclinic' changed to 'monoclinic'
according to /home/saulius/struct/CIF-dictionaries/cif_core.dic
dictionary named 'cif_core.dic' version 2.4.2 from 2011-04-26.

Automatic conversion script
Id: cif_fix_values 1715 2011-07-08 13:25:40Z adriana 
;
_cod_original_sg_symbol_H-M P2(1)
_cod_database_code 1503804

loop_
_symmetry_equiv_pos_as_xyz
'x, y, z'
'-x, y+1/2, -z'

loop_
_atom_site_label
_atom_site_type_symbol
_atom_site_fract_x
_atom_site_fract_y
_atom_site_fract_z
_atom_site_U_iso_or_equiv
_atom_site_adp_type
_atom_site_occupancy
_atom_site_symmetry_multiplicity
_atom_site_calc_flag
_atom_site_refinement_flags
C1 C -0.03039(15) 0.34925(13) -0.28413(12) 0.0235(3) Uani 1 1 d .
C2 C -0.19081(15) 0.40332(14) -0.22048(11) 0.0246(3) Uani 1 1 d .
H2 H -0.1679 0.5018 -0.1853 0.029 Uiso 1 1 calc R
C3 C -0.23499(15) 0.30531(14) -0.10987(11) 0.0279(3) Uani 1 1 d .
H3A H -0.2845 0.2154 -0.1484 0.033 Uiso 1 1 calc R
H3B H -0.3259 0.3511 -0.0616 0.033 Uiso 1 1 calc R
C4 C -0.07637(15) 0.27054(16) -0.01278(12) 0.0315(3) Uani 1 1 d .
H4A H -0.0643 0.1657 -0.0050 0.038 Uiso 1 1 calc R
H4B H -0.0963 0.3085 0.0752 0.038 Uiso 1 1 calc R
C5 C 0.09417(14) 0.33303(12) -0.05465(10) 0.0221(3) Uani 1 1 d .
H5 H 0.0911 0.4386 -0.0413 0.027 Uiso 1 1 calc R
C6 C 0.25255(15) 0.27478(14) 0.02871(11) 0.0227(3) Uani 1 1 d .
C7 C 0.35910(14) 0.16849(14) -0.01819(11) 0.0238(3) Uani 1 1 d .
C8 C 0.32107(16) 0.12121(14) -0.15947(12) 0.0290(3) Uani 1 1 d .
H8A H 0.4280 0.0797 -0.1912 0.035 Uiso 1 1 calc R
H8B H 0.2288 0.0470 -0.1657 0.035 Uiso 1 1 calc R
C9 C 0.26106(15) 0.24723(16) -0.24397(11) 0.0292(3) Uani 1 1 d .
H9A H 0.3539 0.3210 -0.2391 0.035 Uiso 1 1 calc R
H9B H 0.2369 0.2170 -0.3371 0.035 Uiso 1 1 calc R
C10 C 0.29334(15) 0.32587(12) 0.15661(12) 0.0241(3) Uani 1 1 d .
C11 C 0.43944(16) 0.27678(14) 0.23620(12) 0.0257(3) Uani 1 1 d .
H11 H 0.4665 0.3133 0.3228 0.031 Uiso 1 1 calc R
C12 C 0.54461(14) 0.17333(14) 0.18622(11) 0.0250(3) Uani 1 1 d .
C13 C 0.50274(14) 0.11775(13) 0.06142(11) 0.0248(3) Uani 1 1 d .
H13 H 0.5730 0.0442 0.0299 0.030 Uiso 1 1 calc R
C14 C 0.20001(17) 0.47095(15) 0.33158(11) 0.0355(3) Uani 1 1 d .
H14A H 0.3149 0.5155 0.3532 0.053 Uiso 1 1 calc R
H14B H 0.1897 0.3869 0.3875 0.053 Uiso 1 1 calc R
H14C H 0.1076 0.5394 0.3469 0.053 Uiso 1 1 calc R
C15 C 0.76466(17) 0.19154(16) 0.37098(12) 0.0358(3) Uani 1 1 d .
H15A H 0.6800 0.1887 0.4370 0.054 Uiso 1 1 calc R
H15B H 0.7892 0.2910 0.3496 0.054 Uiso 1 1 calc R
H15C H 0.8735 0.1446 0.4063 0.054 Uiso 1 1 calc R
N1 N 0.10157(11) 0.30569(11) -0.19626(9) 0.0233(2) Uani 1 1 d .
N2 N -0.34616(13) 0.40439(11) -0.31787(9) 0.0297(3) Uani 1 1 d .
N3 N -0.34319(13) 0.48487(12) -0.41266(10) 0.0301(3) Uani 1 1 d .
N4 N -0.36296(15) 0.55416(15) -0.50455(11) 0.0440(3) Uani 1 1 d .
O1 O -0.02773(10) 0.34436(10) -0.40432(7) 0.0315(2) Uani 1 1 d .
O2 O 0.18231(11) 0.42881(9) 0.19620(7) 0.0308(2) Uani 1 1 d .
O3 O 0.69348(10) 0.11896(9) 0.25424(8) 0.0316(2) Uani 1 1 d .

loop_
_atom_site_aniso_label
_atom_site_aniso_U_11
_atom_site_aniso_U_22
_atom_site_aniso_U_33
_atom_site_aniso_U_23
_atom_site_aniso_U_13
_atom_site_aniso_U_12
C1 0.0235(6) 0.0254(6) 0.0214(7) 0.0003(5) 0.0018(5) -0.0032(5)
C2 0.0240(7) 0.0268(7) 0.0228(7) 0.0001(6) 0.0018(5) 0.0023(5)
C3 0.0256(7) 0.0306(7) 0.0283(7) 0.0020(6) 0.0071(5) 0.0021(6)
C4 0.0273(7) 0.0384(8) 0.0295(8) 0.0094(6) 0.0058(5) 0.0015(6)
C5 0.0257(6) 0.0220(7) 0.0190(7) 0.0004(5) 0.0034(5) 0.0007(6)
C6 0.0236(6) 0.0232(7) 0.0214(7) 0.0032(5) 0.0020(5) -0.0010(5)
C7 0.0234(6) 0.0242(6) 0.0241(7) -0.0011(6) 0.0044(5) -0.0036(6)
C8 0.0244(6) 0.0328(7) 0.0295(8) -0.0079(6) 0.0011(5) 0.0059(6)
C9 0.0233(7) 0.0465(8) 0.0182(7) -0.0057(6) 0.0036(5) 0.0042(6)
C10 0.0299(7) 0.0204(7) 0.0225(7) -0.0002(6) 0.0051(5) -0.0016(6)
C11 0.0315(7) 0.0258(7) 0.0191(7) 0.0022(5) -0.0003(5) -0.0030(6)
C12 0.0235(6) 0.0243(6) 0.0264(7) 0.0065(6) -0.0016(5) -0.0026(6)
C13 0.0254(7) 0.0240(6) 0.0253(7) 0.0005(6) 0.0037(5) 0.0004(6)
C14 0.0421(8) 0.0403(8) 0.0237(7) -0.0085(6) 0.0015(6) 0.0056(7)
C15 0.0345(7) 0.0441(9) 0.0265(8) 0.0014(7) -0.0083(5) -0.0001(7)
N1 0.0206(5) 0.0313(6) 0.0177(5) -0.0022(5) 0.0004(4) 0.0013(5)
N2 0.0252(6) 0.0375(7) 0.0264(6) 0.0084(6) 0.0015(4) 0.0028(5)
N3 0.0242(6) 0.0374(7) 0.0283(6) 0.0005(6) 0.0008(4) 0.0025(5)
N4 0.0425(7) 0.0549(8) 0.0332(7) 0.0133(7) -0.0039(5) 0.0022(6)
O1 0.0280(5) 0.0466(6) 0.0198(5) -0.0016(4) 0.0014(3) 0.0019(4)
O2 0.0398(5) 0.0316(5) 0.0202(5) -0.0062(4) -0.0006(4) 0.0103(4)
O3 0.0289(5) 0.0344(5) 0.0297(6) -0.0004(4) -0.0071(4) 0.0021(4)

loop_
_atom_type_symbol
_atom_type_description
_atom_type_scat_dispersion_real
_atom_type_scat_dispersion_imag
_atom_type_scat_source
C C 0.0181 0.0091 'International Tables Vol C Tables 4.2.6.8 and 6.1.1.4'
H H 0.0000 0.0000 'International Tables Vol C Tables 4.2.6.8 and 6.1.1.4'
N N 0.0311 0.0180 'International Tables Vol C Tables 4.2.6.8 and 6.1.1.4'
O O 0.0492 0.0322 'International Tables Vol C Tables 4.2.6.8 and 6.1.1.4'

loop_
_geom_angle_atom_site_label_1
_geom_angle_atom_site_label_2
_geom_angle_atom_site_label_3
_geom_angle
O1 C1 N1 124.53(11)
O1 C1 C2 121.81(11)
N1 C1 C2 113.64(10)
N2 C2 C3 106.24(9)
N2 C2 C1 110.29(10)
C3 C2 C1 111.15(10)
N2 C2 H2 109.7
C3 C2 H2 109.7
C1 C2 H2 109.7
C2 C3 C4 112.89(10)
C2 C3 H3A 109.0
C4 C3 H3A 109.0
C2 C3 H3B 109.0
C4 C3 H3B 109.0
H3A C3 H3B 107.8
C3 C4 C5 112.70(10)
C3 C4 H4A 109.1
C5 C4 H4A 109.1
C3 C4 H4B 109.1
C5 C4 H4B 109.1
H4A C4 H4B 107.8
N1 C5 C6 112.42(9)
N1 C5 C4 108.81(9)
C6 C5 C4 111.45(10)
N1 C5 H5 108.0
C6 C5 H5 108.0
C4 C5 H5 108.0
C10 C6 C7 118.53(11)
C10 C6 C5 119.63(10)
C7 C6 C5 121.83(11)
C13 C7 C6 120.04(11)
C13 C7 C8 121.75(11)
C6 C7 C8 118.03(11)
C9 C8 C7 109.57(11)
C9 C8 H8A 109.8
C7 C8 H8A 109.8
C9 C8 H8B 109.8
C7 C8 H8B 109.8
H8A C8 H8B 108.2
N1 C9 C8 108.76(10)
N1 C9 H9A 109.9
C8 C9 H9A 109.9
N1 C9 H9B 109.9
C8 C9 H9B 109.9
H9A C9 H9B 108.3
O2 C10 C6 115.27(10)
O2 C10 C11 123.14(11)
C6 C10 C11 121.57(11)
C12 C11 C10 118.62(11)
C12 C11 H11 120.7
C10 C11 H11 120.7
O3 C12 C13 115.51(10)
O3 C12 C11 123.87(11)
C13 C12 C11 120.62(11)
C12 C13 C7 120.56(11)
C12 C13 H13 119.7
C7 C13 H13 119.7
O2 C14 H14A 109.5
O2 C14 H14B 109.5
H14A C14 H14B 109.5
O2 C14 H14C 109.5
H14A C14 H14C 109.5
H14B C14 H14C 109.5
O3 C15 H15A 109.5
O3 C15 H15B 109.5
H15A C15 H15B 109.5
O3 C15 H15C 109.5
H15A C15 H15C 109.5
H15B C15 H15C 109.5
C1 N1 C9 119.32(10)
C1 N1 C5 120.01(9)
C9 N1 C5 120.24(9)
N3 N2 C2 117.25(10)
N4 N3 N2 170.90(12)
C10 O2 C14 118.36(10)
C12 O3 C15 118.24(10)

loop_
_geom_bond_atom_site_label_1
_geom_bond_atom_site_label_2
_geom_bond_distance
C1 O1 1.2277(13)
C1 N1 1.3471(15)
C1 C2 1.5319(15)
C2 N2 1.4738(15)
C2 C3 1.5179(16)
C2 H2 1.0000
C3 C4 1.5260(17)
C3 H3A 0.9900
C3 H3B 0.9900
C4 C5 1.5311(15)
C4 H4A 0.9900
C4 H4B 0.9900
C5 N1 1.4721(13)
C5 C6 1.5140(15)
C5 H5 1.0000
C6 C10 1.3950(15)
C6 C7 1.4018(17)
C7 C13 1.3865(16)
C7 C8 1.5072(16)
C8 C9 1.5070(18)
C8 H8A 0.9900
C8 H8B 0.9900
C9 N1 1.4658(14)
C9 H9A 0.9900
C9 H9B 0.9900
C10 O2 1.3733(14)
C10 C11 1.3951(17)
C11 C12 1.3895(17)
C11 H11 0.9500
C12 O3 1.3741(14)
C12 C13 1.3826(15)
C13 H13 0.9500
C14 O2 1.4285(13)
C14 H14A 0.9800
C14 H14B 0.9800
C14 H14C 0.9800
C15 O3 1.4313(14)
C15 H15A 0.9800
C15 H15B 0.9800
C15 H15C 0.9800
N2 N3 1.2276(13)
N3 N4 1.1374(14)

loop_
_geom_torsion_atom_site_label_1
_geom_torsion_atom_site_label_2
_geom_torsion_atom_site_label_3
_geom_torsion_atom_site_label_4
_geom_torsion
O1 C1 C2 N2 16.84(16)
N1 C1 C2 N2 -161.62(10)
O1 C1 C2 C3 134.41(12)
N1 C1 C2 C3 -44.06(14)
N2 C2 C3 C4 169.44(11)
C1 C2 C3 C4 49.44(14)
C2 C3 C4 C5 -4.40(16)
C3 C4 C5 N1 -44.96(14)
C3 C4 C5 C6 -169.48(10)
N1 C5 C6 C10 161.14(9)
C4 C5 C6 C10 -76.40(14)
N1 C5 C6 C7 -19.88(15)
C4 C5 C6 C7 102.58(13)
C10 C6 C7 C13 -0.85(17)
C5 C6 C7 C13 -179.84(10)
C10 C6 C7 C8 -175.96(10)
C5 C6 C7 C8 5.05(17)
C13 C7 C8 C9 -139.31(12)
C6 C7 C8 C9 35.71(14)
C7 C8 C9 N1 -60.10(13)
C7 C6 C10 O2 -179.39(10)
C5 C6 C10 O2 -0.38(16)
C7 C6 C10 C11 1.95(18)
C5 C6 C10 C11 -179.04(10)
O2 C10 C11 C12 -179.30(10)
C6 C10 C11 C12 -0.75(18)
C10 C11 C12 O3 178.67(11)
C10 C11 C12 C13 -1.58(18)
O3 C12 C13 C7 -177.55(10)
C11 C12 C13 C7 2.68(18)
C6 C7 C13 C12 -1.44(18)
C8 C7 C13 C12 173.49(11)
O1 C1 N1 C9 -0.29(19)
C2 C1 N1 C9 178.13(11)
O1 C1 N1 C5 172.21(10)
C2 C1 N1 C5 -9.38(15)
C8 C9 N1 C1 -139.45(11)
C8 C9 N1 C5 48.07(14)
C6 C5 N1 C1 179.26(11)
C4 C5 N1 C1 55.31(14)
C6 C5 N1 C9 -8.32(15)
C4 C5 N1 C9 -132.26(11)
C3 C2 N2 N3 175.48(10)
C1 C2 N2 N3 -63.96(14)
C2 N2 N3 N4 -173.6(8)
C6 C10 O2 C14 170.90(10)
C11 C10 O2 C14 -10.47(16)
C13 C12 O3 C15 167.10(10)
C11 C12 O3 C15 -13.13(17)
